data_7155763
loop_
_publ_author_name
'Zhao, Yu-Lei'
'Yuan, Yang'
'Xu, Murong'
'Zheng, Zhong'
'Zhang, Runhua'
'LI, Yanzhong'

_publ_section_title
;
 Selective synthesis of pyrrolo[1,2-a]azepines or 4,6-dicarbonyl indoles
 via tandem reactions of alkynones with pyrrole derivatives
;
_journal_name_full 'Org. Biomol. Chem.'
_journal_paper_doi 10.1039/C7OB01516J
_journal_year 2017
_chemical_formula_moiety 'C29 H22 N2 O3'
_chemical_formula_sum 'C29 H22 N2 O3'
_chemical_formula_weight 446.49
_space_group_crystal_system triclinic
_space_group_IT_number 2
_space_group_name_Hall '-P 1'
_space_group_name_H-M_alt 'P -1'
_symmetry_space_group_name_Hall '-P 1'
_symmetry_space_group_name_H-M 'P -1'
_atom_sites_solution_hydrogens geom
_atom_sites_solution_primary direct
_audit_creation_date 2016-08-12
_audit_creation_method
;
Olex2 1.2
(compiled 2016.02.19 svn.r3266 for OlexSys, GUI svn.r5155)
;
_audit_update_record
;
2017-01-17 deposited with the CCDC.
2017-07-13 downloaded from the CCDC.
;
_cell_angle_alpha 81.864(6)
_cell_angle_beta 89.495(5)
_cell_angle_gamma 89.905(5)
_cell_formula_units_Z 4
_cell_length_a 10.396(3)
_cell_length_b 12.966(4)
_cell_length_c 16.944(5)
_cell_measurement_reflns_used 1651
_cell_measurement_temperature 296
_cell_measurement_theta_max 20.908
_cell_measurement_theta_min 2.314
_cell_volume 2260.9(12)
_computing_cell_refinement 'SAINT v7.68A (Bruker, 2009)'
_computing_data_reduction 'SAINT v7.68A (Bruker, 2009)'
_computing_molecular_graphics 'Olex2 (Dolomanov et al., 2009)'
_computing_publication_material 'Olex2 (Dolomanov et al., 2009)'
_computing_structure_refinement 'ShelXL (Sheldrick, 2015)'
_computing_structure_solution 'ShelXS (Sheldrick, 2008)'
_diffrn_ambient_temperature 296
_diffrn_measured_fraction_theta_full 0.999
_diffrn_measured_fraction_theta_max 0.999
_diffrn_measurement_device_type 'Bruker APEX-II CCD'
_diffrn_measurement_method '\f and \w scans'
_diffrn_radiation_monochromator graphite
_diffrn_radiation_type MoK\a
_diffrn_radiation_wavelength 0.71073
_diffrn_reflns_av_R_equivalents 0.0577
_diffrn_reflns_av_unetI/netI 0.1016
_diffrn_reflns_Laue_measured_fraction_full 0.999
_diffrn_reflns_Laue_measured_fraction_max 0.999
_diffrn_reflns_limit_h_max 12
_diffrn_reflns_limit_h_min -12
_diffrn_reflns_limit_k_max 15
_diffrn_reflns_limit_k_min -15
_diffrn_reflns_limit_l_max 20
_diffrn_reflns_limit_l_min -20
_diffrn_reflns_number 15906
_diffrn_reflns_point_group_measured_fraction_full 0.999
_diffrn_reflns_point_group_measured_fraction_max 0.999
_diffrn_reflns_theta_full 25.242
_diffrn_reflns_theta_max 25.500
_diffrn_reflns_theta_min 1.587
_diffrn_standards_number 0
_exptl_absorpt_coefficient_mu 0.086
_exptl_absorpt_correction_T_max 0.7461
_exptl_absorpt_correction_T_min 0.6128
_exptl_absorpt_correction_type multi-scan
_exptl_absorpt_process_details
;
SADABS-2008/1 (Bruker,2008) was used for absorption correction.
wR2(int) was 0.0703 before and 0.0476 after correction.
The Ratio of minimum to maximum transmission is 0.8213.
The \l/2 correction factor is 0.0015.
;
_exptl_crystal_colour red
_exptl_crystal_colour_primary red
_exptl_crystal_density_diffrn 1.312
_exptl_crystal_description block
_exptl_crystal_F_000 936
_exptl_crystal_size_max 0.22
_exptl_crystal_size_mid 0.18
_exptl_crystal_size_min 0.15
_refine_diff_density_max 0.287
_refine_diff_density_min -0.246
_refine_diff_density_rms 0.067
_refine_ls_extinction_coef 0.0118(18)
_refine_ls_extinction_expression Fc^*^=kFc[1+0.001xFc^2^\l^3^/sin(2\q)]^-1/4^
_refine_ls_extinction_method 'SHELXL-2014/7 (Sheldrick 2014'
_refine_ls_goodness_of_fit_ref 1.002
_refine_ls_hydrogen_treatment constr
_refine_ls_matrix_type full
_refine_ls_number_parameters 616
_refine_ls_number_reflns 8408
_refine_ls_number_restraints 0
_refine_ls_restrained_S_all 1.002
_refine_ls_R_factor_all 0.1584
_refine_ls_R_factor_gt 0.0724
_refine_ls_shift/su_max 0.000
_refine_ls_shift/su_mean 0.000
_refine_ls_structure_factor_coef Fsqd
_refine_ls_weighting_details 'w=1/[\s^2^(Fo^2^)+(0.1030P)^2^] where P=(Fo^2^+2Fc^2^)/3'
_refine_ls_weighting_scheme calc
_refine_ls_wR_factor_gt 0.1784
_refine_ls_wR_factor_ref 0.2253
_reflns_Friedel_coverage 0.000
_reflns_number_gt 3880
_reflns_number_total 8408
_reflns_threshold_expression 'I > 2\s(I)'
_cod_data_source_file c7ob01516j2.cif
_cod_data_source_block mo_dm16500_0m
_cod_database_code 7155763
_shelx_space_group_comment
;
The symmetry employed for this shelxl refinement is uniquely defined
by the following loop, which should always be used as a source of
symmetry information in preference to the above space-group names.
They are only intended as comments.
;
_olex2_refinement_description
;
1. Fixed Uiso
 At 1.2 times of:
  All C(H) groups, All C(H,H) groups
 At 1.5 times of:
  All C(H,H,H) groups
2.a Secondary CH2 refined with riding coordinates:
 C1(H1A,H1B), C30(H30A,H30B)
2.b Aromatic/amide H refined with riding coordinates:
 C2(H2), C5(H5), C8(H8), C11(H11), C12(H12), C13(H13), C14(H14), C15(H15),
 C19(H19), C20(H20), C22(H22), C23(H23), C25(H25), C26(H26), C27(H27), C28(H28),
  C29(H29), C31(H31), C34(H34), C37(H37), C40(H40), C41(H41), C42(H42),
 C43(H43), C44(H44), C48(H48), C49(H49), C51(H51), C52(H52), C54(H54), C55(H55),
  C56(H56), C57(H57), C58(H58)
2.c Idealised Me refined as rotating group:
 C16(H16A,H16B,H16C), C45(H45A,H45B,H45C)
;
_shelx_shelxl_version_number 2014/7
_olex2_submission_special_instructions 'No special instructions were received'

loop_
_space_group_symop_operation_xyz
'x, y, z'
'-x, -y, -z'

loop_
_atom_site_label
_atom_site_type_symbol
_atom_site_fract_x
_atom_site_fract_y
_atom_site_fract_z
_atom_site_U_iso_or_equiv
_atom_site_adp_type
_atom_site_occupancy
_atom_site_site_symmetry_order
_atom_site_calc_flag
_atom_site_refinement_flags_posn
O1 O 0.9860(2) 1.0242(2) 0.65668(19) 0.0787(9) Uani 1 1 d .
O2 O 0.8924(5) 0.4985(3) 0.7754(4) 0.171(2) Uani 1 1 d .
O3 O 0.7955(7) 0.4932(4) 0.6671(4) 0.184(3) Uani 1 1 d .
N1 N 0.5026(3) 1.1574(2) 0.61596(18) 0.0535(8) Uani 1 1 d .
N2 N 0.8495(5) 0.5397(4) 0.7129(4) 0.1184(19) Uani 1 1 d .
C1 C 0.6023(3) 1.2250(3) 0.6408(3) 0.0653(11) Uani 1 1 d .
H1A H 0.6314 1.1972 0.6938 0.078 Uiso 1 1 calc R
H1B H 0.5669 1.2939 0.6429 0.078 Uiso 1 1 calc R
C2 C 0.7143(4) 1.2329(3) 0.5835(3) 0.0656(12) Uani 1 1 d .
H2 H 0.7306 1.2969 0.5527 0.079 Uiso 1 1 calc R
C3 C 0.7909(3) 1.1537(3) 0.5744(2) 0.0572(10) Uani 1 1 d .
C4 C 0.7694(3) 1.0478(3) 0.6183(2) 0.0493(9) Uani 1 1 d .
C5 C 0.6509(3) 1.0070(3) 0.6354(2) 0.0491(9) Uani 1 1 d .
H5 H 0.6514 0.9381 0.6599 0.059 Uiso 1 1 calc R
C6 C 0.5261(3) 1.0503(3) 0.6227(2) 0.0498(9) Uani 1 1 d .
C7 C 0.4077(3) 1.0000(3) 0.6194(2) 0.0532(10) Uani 1 1 d .
C8 C 0.3139(3) 1.0781(3) 0.6106(2) 0.0600(11) Uani 1 1 d .
H8 H 0.2260 1.0669 0.6069 0.072 Uiso 1 1 calc R
C9 C 0.3721(3) 1.1755(3) 0.6082(2) 0.0560(10) Uani 1 1 d .
C10 C 0.3088(3) 1.2764(3) 0.5953(2) 0.0561(10) Uani 1 1 d .
C11 C 0.3675(4) 1.3650(3) 0.5569(3) 0.0683(12) Uani 1 1 d .
H11 H 0.4535 1.3622 0.5416 0.082 Uiso 1 1 calc R
C12 C 0.3012(5) 1.4583(4) 0.5405(3) 0.0868(14) Uani 1 1 d .
H12 H 0.3426 1.5174 0.5149 0.104 Uiso 1 1 calc R
C13 C 0.1738(5) 1.4631(4) 0.5625(3) 0.0938(16) Uani 1 1 d .
H13 H 0.1283 1.5252 0.5510 0.113 Uiso 1 1 calc R
C14 C 0.1152(5) 1.3769(4) 0.6009(3) 0.0873(15) Uani 1 1 d .
H14 H 0.0293 1.3804 0.6159 0.105 Uiso 1 1 calc R
C15 C 0.1809(4) 1.2838(4) 0.6182(2) 0.0679(12) Uani 1 1 d .
H15 H 0.1392 1.2258 0.6453 0.082 Uiso 1 1 calc R
C16 C 0.8998(4) 1.1664(4) 0.5139(3) 0.0806(14) Uani 1 1 d .
H16A H 0.8948 1.2341 0.4827 0.121 Uiso 1 1 calc GR
H16B H 0.8930 1.1139 0.4795 0.121 Uiso 1 1 calc GR
H16C H 0.9806 1.1593 0.5411 0.121 Uiso 1 1 calc GR
C17 C 0.8828(3) 0.9844(3) 0.6445(2) 0.0562(10) Uani 1 1 d .
C18 C 0.8725(3) 0.8675(3) 0.6608(2) 0.0519(10) Uani 1 1 d .
C19 C 0.8186(4) 0.8094(3) 0.6073(3) 0.0630(11) Uani 1 1 d .
H19 H 0.7851 0.8434 0.5599 0.076 Uiso 1 1 calc R
C20 C 0.8132(4) 0.7030(4) 0.6223(3) 0.0778(13) Uani 1 1 d .
H20 H 0.7791 0.6649 0.5850 0.093 Uiso 1 1 calc R
C21 C 0.8591(4) 0.6535(3) 0.6939(3) 0.0750(13) Uani 1 1 d .
C22 C 0.9160(4) 0.7079(4) 0.7485(3) 0.0793(14) Uani 1 1 d .
H22 H 0.9482 0.6733 0.7960 0.095 Uiso 1 1 calc R
C23 C 0.9241(4) 0.8151(3) 0.7309(2) 0.0637(11) Uani 1 1 d .
H23 H 0.9646 0.8528 0.7664 0.076 Uiso 1 1 calc R
C24 C 0.3863(3) 0.8873(3) 0.6281(2) 0.0539(10) Uani 1 1 d .
C25 C 0.2799(4) 0.8450(3) 0.6713(3) 0.0683(12) Uani 1 1 d .
H25 H 0.2214 0.8891 0.6914 0.082 Uiso 1 1 calc R
C26 C 0.2596(4) 0.7390(4) 0.6848(3) 0.0826(14) Uani 1 1 d .
H26 H 0.1877 0.7122 0.7136 0.099 Uiso 1 1 calc R
C27 C 0.3453(5) 0.6730(4) 0.6558(3) 0.0796(13) Uani 1 1 d .
H27 H 0.3326 0.6013 0.6656 0.095 Uiso 1 1 calc R
C28 C 0.4500(5) 0.7134(4) 0.6121(3) 0.0795(13) Uani 1 1 d .
H28 H 0.5082 0.6687 0.5922 0.095 Uiso 1 1 calc R
C29 C 0.4700(4) 0.8201(3) 0.5974(2) 0.0647(11) Uani 1 1 d .
H29 H 0.5402 0.8465 0.5667 0.078 Uiso 1 1 calc R
O4 O 0.5093(2) 1.0234(2) 0.8310(2) 0.0849(10) Uani 1 1 d .
O5 O 0.6149(5) 0.4904(3) 0.8653(4) 0.158(2) Uani 1 1 d .
O6 O 0.6478(4) 0.4985(3) 0.9913(4) 0.157(2) Uani 1 1 d .
N3 N 0.9967(3) 1.1407(2) 0.83833(18) 0.0505(8) Uani 1 1 d .
N4 N 0.6281(4) 0.5373(4) 0.9220(4) 0.1109(18) Uani 1 1 d .
C30 C 0.9004(3) 1.2067(3) 0.7929(2) 0.0578(10) Uani 1 1 d .
H30A H 0.8687 1.1719 0.7499 0.069 Uiso 1 1 calc R
H30B H 0.9399 1.2718 0.7696 0.069 Uiso 1 1 calc R
C31 C 0.7905(3) 1.2287(3) 0.8457(2) 0.0589(11) Uani 1 1 d .
H31 H 0.7782 1.2964 0.8563 0.071 Uiso 1 1 calc R
C32 C 0.7098(3) 1.1546(3) 0.8779(2) 0.0553(10) Uani 1 1 d .
C33 C 0.7249(3) 1.0446(3) 0.8661(2) 0.0505(9) Uani 1 1 d .
C34 C 0.8413(3) 0.9968(3) 0.8636(2) 0.0493(9) Uani 1 1 d .
H34 H 0.8370 0.9258 0.8606 0.059 Uiso 1 1 calc R
C35 C 0.9684(3) 1.0370(3) 0.8647(2) 0.0488(9) Uani 1 1 d .
C36 C 1.0829(3) 0.9842(3) 0.8847(2) 0.0512(9) Uani 1 1 d .
C37 C 1.1810(3) 1.0585(3) 0.8701(2) 0.0532(10) Uani 1 1 d .
H37 H 1.2682 1.0453 0.8782 0.064 Uiso 1 1 calc R
C38 C 1.1284(3) 1.1544(3) 0.8416(2) 0.0524(10) Uani 1 1 d .
C39 C 1.1946(3) 1.2544(3) 0.8259(2) 0.0536(10) Uani 1 1 d .
C40 C 1.3247(4) 1.2552(3) 0.8048(2) 0.0646(11) Uani 1 1 d .
H40 H 1.3654 1.1934 0.7974 0.077 Uiso 1 1 calc R
C41 C 1.3929(4) 1.3467(4) 0.7951(3) 0.0800(13) Uani 1 1 d .
H41 H 1.4804 1.3455 0.7834 0.096 Uiso 1 1 calc R
C42 C 1.3348(5) 1.4392(4) 0.8022(3) 0.0864(15) Uani 1 1 d .
H42 H 1.3819 1.5008 0.7951 0.104 Uiso 1 1 calc R
C43 C 1.2051(5) 1.4404(3) 0.8200(3) 0.0788(13) Uani 1 1 d .
H43 H 1.1644 1.5036 0.8232 0.095 Uiso 1 1 calc R
C44 C 1.1351(4) 1.3495(3) 0.8331(3) 0.0663(11) Uani 1 1 d .
H44 H 1.0483 1.3513 0.8468 0.080 Uiso 1 1 calc R
C45 C 0.6043(4) 1.1789(4) 0.9342(3) 0.0796(14) Uani 1 1 d .
H45A H 0.6123 1.2498 0.9438 0.119 Uiso 1 1 calc GR
H45B H 0.6114 1.1331 0.9836 0.119 Uiso 1 1 calc GR
H45C H 0.5222 1.1693 0.9108 0.119 Uiso 1 1 calc GR
C46 C 0.6098(3) 0.9826(3) 0.8564(2) 0.0584(11) Uani 1 1 d .
C47 C 0.6140(3) 0.8655(3) 0.8758(2) 0.0520(10) Uani 1 1 d .
C48 C 0.5677(3) 0.8059(3) 0.8205(2) 0.0630(11) Uani 1 1 d .
H48 H 0.5322 0.8386 0.7733 0.076 Uiso 1 1 calc R
C49 C 0.5739(4) 0.6992(4) 0.8345(3) 0.0743(13) Uani 1 1 d .
H49 H 0.5475 0.6594 0.7960 0.089 Uiso 1 1 calc R
C50 C 0.6197(4) 0.6522(3) 0.9065(3) 0.0709(13) Uani 1 1 d .
C51 C 0.6598(4) 0.7088(4) 0.9647(3) 0.0715(13) Uani 1 1 d .
H51 H 0.6867 0.6756 1.0140 0.086 Uiso 1 1 calc R
C52 C 0.6590(3) 0.8152(3) 0.9480(2) 0.0618(11) Uani 1 1 d .
H52 H 0.6892 0.8545 0.9858 0.074 Uiso 1 1 calc R
C53 C 1.0976(3) 0.8723(3) 0.9112(2) 0.0496(9) Uani 1 1 d .
C54 C 1.0060(4) 0.8140(3) 0.9584(2) 0.0620(11) Uani 1 1 d .
H54 H 0.9363 0.8477 0.9782 0.074 Uiso 1 1 calc R
C55 C 1.0168(4) 0.7075(4) 0.9764(3) 0.0759(13) Uani 1 1 d .
H55 H 0.9526 0.6698 1.0062 0.091 Uiso 1 1 calc R
C56 C 1.1212(5) 0.6567(4) 0.9507(3) 0.0794(13) Uani 1 1 d .
H56 H 1.1284 0.5848 0.9633 0.095 Uiso 1 1 calc R
C57 C 1.2147(4) 0.7125(4) 0.9065(3) 0.0774(13) Uani 1 1 d .
H57 H 1.2866 0.6782 0.8900 0.093 Uiso 1 1 calc R
C58 C 1.2041(4) 0.8188(3) 0.8859(2) 0.0623(11) Uani 1 1 d .
H58 H 1.2681 0.8553 0.8551 0.075 Uiso 1 1 calc R

loop_
_atom_site_aniso_label
_atom_site_aniso_U_11
_atom_site_aniso_U_22
_atom_site_aniso_U_33
_atom_site_aniso_U_23
_atom_site_aniso_U_13
_atom_site_aniso_U_12
O1 0.0405(15) 0.083(2) 0.113(3) -0.0148(18) -0.0153(16) -0.0043(15)
O2 0.142(4) 0.094(3) 0.254(7) 0.059(4) -0.053(4) 0.006(3)
O3 0.258(7) 0.085(3) 0.213(7) -0.029(4) -0.032(5) -0.010(4)
N1 0.0404(17) 0.062(2) 0.058(2) -0.0085(16) -0.0078(15) 0.0014(15)
N2 0.086(3) 0.087(4) 0.176(6) 0.002(4) 0.001(4) 0.018(3)
C1 0.051(2) 0.068(3) 0.081(3) -0.021(2) -0.020(2) 0.000(2)
C2 0.047(2) 0.066(3) 0.082(3) 0.000(2) -0.012(2) -0.009(2)
C3 0.041(2) 0.072(3) 0.057(3) -0.003(2) -0.0077(18) -0.008(2)
C4 0.039(2) 0.060(2) 0.049(2) -0.0087(18) -0.0038(17) 0.0005(18)
C5 0.0386(19) 0.058(2) 0.050(2) -0.0049(18) -0.0030(17) 0.0018(17)
C6 0.042(2) 0.060(2) 0.046(2) -0.0039(18) -0.0032(17) 0.0021(18)
C7 0.040(2) 0.068(3) 0.049(2) -0.0024(19) -0.0045(17) -0.0008(19)
C8 0.040(2) 0.075(3) 0.062(3) -0.001(2) -0.0051(19) 0.000(2)
C9 0.041(2) 0.072(3) 0.054(2) -0.006(2) -0.0041(18) 0.005(2)
C10 0.047(2) 0.067(3) 0.055(2) -0.012(2) -0.0115(19) 0.007(2)
C11 0.061(3) 0.068(3) 0.077(3) -0.010(2) -0.006(2) 0.007(2)
C12 0.090(4) 0.070(3) 0.102(4) -0.017(3) -0.013(3) -0.001(3)
C13 0.090(4) 0.079(4) 0.115(5) -0.022(3) -0.015(3) 0.028(3)
C14 0.065(3) 0.098(4) 0.102(4) -0.026(3) -0.010(3) 0.034(3)
C15 0.058(3) 0.086(3) 0.061(3) -0.012(2) -0.005(2) 0.007(2)
C16 0.064(3) 0.098(3) 0.076(3) 0.002(3) 0.002(2) -0.015(2)
C17 0.041(2) 0.073(3) 0.057(3) -0.017(2) 0.0011(18) -0.001(2)
C18 0.0382(19) 0.063(2) 0.056(2) -0.013(2) -0.0016(18) 0.0086(18)
C19 0.060(2) 0.070(3) 0.060(3) -0.014(2) -0.008(2) 0.007(2)
C20 0.067(3) 0.078(3) 0.094(4) -0.031(3) -0.007(3) 0.008(2)
C21 0.061(3) 0.060(3) 0.102(4) -0.008(3) 0.003(3) 0.011(2)
C22 0.060(3) 0.093(4) 0.080(3) 0.004(3) 0.002(2) 0.031(3)
C23 0.052(2) 0.078(3) 0.063(3) -0.018(2) -0.009(2) 0.019(2)
C24 0.041(2) 0.072(3) 0.049(2) -0.007(2) -0.0055(18) -0.0087(19)
C25 0.053(2) 0.075(3) 0.073(3) 0.003(2) 0.005(2) 0.002(2)
C26 0.069(3) 0.083(4) 0.089(4) 0.009(3) 0.006(3) -0.010(3)
C27 0.085(3) 0.074(3) 0.077(3) -0.002(3) -0.008(3) -0.011(3)
C28 0.082(3) 0.078(3) 0.083(3) -0.027(3) 0.000(3) 0.003(3)
C29 0.054(2) 0.081(3) 0.062(3) -0.021(2) -0.001(2) -0.006(2)
O4 0.0442(16) 0.080(2) 0.131(3) -0.0117(19) -0.0194(17) 0.0143(15)
O5 0.145(4) 0.096(3) 0.243(7) -0.060(4) -0.045(4) -0.004(3)
O6 0.151(4) 0.092(3) 0.212(6) 0.035(3) -0.063(4) 0.012(3)
N3 0.0395(17) 0.0567(19) 0.055(2) -0.0070(16) -0.0085(14) 0.0084(14)
N4 0.073(3) 0.078(4) 0.176(6) 0.005(4) -0.038(3) -0.002(3)
C30 0.047(2) 0.059(2) 0.066(3) -0.002(2) -0.012(2) 0.0060(19)
C31 0.048(2) 0.057(2) 0.073(3) -0.015(2) -0.015(2) 0.020(2)
C32 0.037(2) 0.066(3) 0.064(3) -0.014(2) -0.0088(19) 0.0101(19)
C33 0.041(2) 0.053(2) 0.057(2) -0.0069(18) -0.0036(17) 0.0071(18)
C34 0.047(2) 0.052(2) 0.049(2) -0.0103(18) -0.0059(17) 0.0056(18)
C35 0.041(2) 0.052(2) 0.054(2) -0.0073(18) -0.0018(17) 0.0038(17)
C36 0.040(2) 0.061(2) 0.053(2) -0.0103(19) -0.0065(17) 0.0117(18)
C37 0.0353(19) 0.065(3) 0.061(3) -0.015(2) -0.0060(18) 0.0051(18)
C38 0.042(2) 0.063(2) 0.053(2) -0.0124(19) -0.0088(18) 0.0061(19)
C39 0.051(2) 0.059(2) 0.050(2) -0.0029(19) -0.0087(18) -0.0033(19)
C40 0.048(2) 0.079(3) 0.067(3) -0.014(2) -0.007(2) -0.004(2)
C41 0.067(3) 0.087(4) 0.082(3) 0.000(3) -0.002(2) -0.019(3)
C42 0.093(4) 0.074(3) 0.087(4) 0.009(3) -0.016(3) -0.020(3)
C43 0.087(3) 0.057(3) 0.092(4) -0.008(2) -0.020(3) 0.002(3)
C44 0.066(3) 0.061(3) 0.071(3) -0.007(2) -0.009(2) 0.003(2)
C45 0.059(3) 0.101(3) 0.087(3) -0.038(3) -0.005(2) 0.019(2)
C46 0.037(2) 0.067(3) 0.072(3) -0.011(2) 0.0012(19) 0.0072(19)
C47 0.0353(19) 0.065(2) 0.055(3) -0.004(2) 0.0006(17) 0.0002(18)
C48 0.048(2) 0.077(3) 0.062(3) -0.002(2) -0.011(2) -0.014(2)
C49 0.059(3) 0.073(3) 0.093(4) -0.017(3) -0.015(2) -0.013(2)
C50 0.043(2) 0.058(3) 0.110(4) -0.002(3) -0.012(2) -0.006(2)
C51 0.051(2) 0.082(3) 0.075(3) 0.010(3) -0.010(2) 0.000(2)
C52 0.052(2) 0.077(3) 0.055(3) -0.006(2) -0.007(2) -0.002(2)
C53 0.042(2) 0.058(2) 0.050(2) -0.0090(19) -0.0090(18) 0.0122(18)
C54 0.058(2) 0.068(3) 0.058(3) -0.002(2) -0.001(2) 0.016(2)
C55 0.073(3) 0.079(3) 0.070(3) 0.009(2) -0.001(2) 0.009(3)
C56 0.079(3) 0.063(3) 0.094(4) -0.002(3) -0.015(3) 0.013(3)
C57 0.065(3) 0.075(3) 0.093(4) -0.016(3) -0.007(3) 0.028(3)
C58 0.052(2) 0.067(3) 0.068(3) -0.010(2) -0.001(2) 0.015(2)

loop_
_atom_type_symbol
_atom_type_description
_atom_type_scat_dispersion_real
_atom_type_scat_dispersion_imag
_atom_type_scat_source
C C 0.0030 0.0020 'International Tables Vol C Tables 4.2.6.8 and 6.1.1.4'
H H 0.0000 0.0000 'International Tables Vol C Tables 4.2.6.8 and 6.1.1.4'
N N 0.0060 0.0030 'International Tables Vol C Tables 4.2.6.8 and 6.1.1.4'
O O 0.0110 0.0060 'International Tables Vol C Tables 4.2.6.8 and 6.1.1.4'

loop_
_geom_angle_atom_site_label_1
_geom_angle_atom_site_label_2
_geom_angle_atom_site_label_3
_geom_angle
C6 N1 C1 118.9(3)
C9 N1 C1 128.8(3)
C9 N1 C6 109.4(3)
O2 N2 C21 118.3(7)
O3 N2 O2 123.4(7)
O3 N2 C21 118.3(7)
N1 C1 H1A 109.5
N1 C1 H1B 109.5
N1 C1 C2 110.5(3)
H1A C1 H1B 108.1
C2 C1 H1A 109.5
C2 C1 H1B 109.5
C1 C2 H2 118.2
C3 C2 C1 123.5(4)
C3 C2 H2 118.2
C2 C3 C4 122.1(4)
C2 C3 C16 120.8(4)
C4 C3 C16 117.0(4)
C5 C4 C3 123.2(3)
C5 C4 C17 118.7(3)
C17 C4 C3 118.1(3)
C4 C5 H5 114.2
C4 C5 C6 131.6(3)
C6 C5 H5 114.2
N1 C6 C5 122.6(3)
N1 C6 C7 107.9(3)
C7 C6 C5 129.4(3)
C6 C7 C24 126.4(3)
C8 C7 C6 106.5(3)
C8 C7 C24 127.0(3)
C7 C8 H8 125.1
C9 C8 C7 109.8(3)
C9 C8 H8 125.1
N1 C9 C8 106.5(3)
N1 C9 C10 126.6(4)
C8 C9 C10 126.8(3)
C11 C10 C9 123.0(4)
C11 C10 C15 117.8(4)
C15 C10 C9 119.1(4)
C10 C11 H11 119.3
C10 C11 C12 121.4(4)
C12 C11 H11 119.3
C11 C12 H12 120.1
C13 C12 C11 119.7(5)
C13 C12 H12 120.1
C12 C13 H13 120.2
C14 C13 C12 119.5(5)
C14 C13 H13 120.2
C13 C14 H14 119.4
C13 C14 C15 121.2(5)
C15 C14 H14 119.4
C10 C15 H15 119.8
C14 C15 C10 120.4(4)
C14 C15 H15 119.8
C3 C16 H16A 109.5
C3 C16 H16B 109.5
C3 C16 H16C 109.5
H16A C16 H16B 109.5
H16A C16 H16C 109.5
H16B C16 H16C 109.5
O1 C17 C4 121.7(4)
O1 C17 C18 118.0(3)
C4 C17 C18 120.2(3)
C19 C18 C17 122.4(4)
C19 C18 C23 118.5(4)
C23 C18 C17 119.0(4)
C18 C19 H19 119.2
C20 C19 C18 121.5(4)
C20 C19 H19 119.2
C19 C20 H20 120.6
C19 C20 C21 118.8(4)
C21 C20 H20 120.6
C20 C21 N2 119.9(5)
C22 C21 N2 118.5(5)
C22 C21 C20 121.6(4)
C21 C22 H22 120.7
C21 C22 C23 118.5(4)
C23 C22 H22 120.7
C18 C23 H23 119.6
C22 C23 C18 120.9(4)
C22 C23 H23 119.6
C25 C24 C7 119.2(4)
C29 C24 C7 122.7(3)
C29 C24 C25 118.1(4)
C24 C25 H25 119.4
C26 C25 C24 121.3(4)
C26 C25 H25 119.4
C25 C26 H26 120.0
C27 C26 C25 120.1(4)
C27 C26 H26 120.0
C26 C27 H27 120.3
C26 C27 C28 119.5(5)
C28 C27 H27 120.3
C27 C28 H28 119.6
C27 C28 C29 120.7(4)
C29 C28 H28 119.6
C24 C29 C28 120.4(4)
C24 C29 H29 119.8
C28 C29 H29 119.8
C35 N3 C30 119.4(3)
C38 N3 C30 129.2(3)
C38 N3 C35 108.6(3)
O5 N4 O6 126.3(6)
O5 N4 C50 117.1(6)
O6 N4 C50 116.5(6)
N3 C30 H30A 109.5
N3 C30 H30B 109.5
N3 C30 C31 110.7(3)
H30A C30 H30B 108.1
C31 C30 H30A 109.5
C31 C30 H30B 109.5
C30 C31 H31 118.9
C32 C31 C30 122.3(3)
C32 C31 H31 118.9
C31 C32 C33 122.3(3)
C31 C32 C45 120.6(4)
C33 C32 C45 116.9(4)
C34 C33 C32 123.3(3)
C34 C33 C46 117.6(3)
C46 C33 C32 119.1(3)
C33 C34 H34 114.5
C33 C34 C35 131.0(3)
C35 C34 H34 114.5
N3 C35 C34 122.1(3)
N3 C35 C36 108.6(3)
C36 C35 C34 129.1(3)
C35 C36 C37 106.1(3)
C35 C36 C53 126.6(3)
C37 C36 C53 127.1(3)
C36 C37 H37 125.2
C38 C37 C36 109.6(3)
C38 C37 H37 125.2
N3 C38 C39 125.1(3)
C37 C38 N3 107.1(3)
C37 C38 C39 127.5(3)
C40 C39 C38 118.5(4)
C40 C39 C44 118.2(4)
C44 C39 C38 123.2(3)
C39 C40 H40 119.8
C41 C40 C39 120.4(4)
C41 C40 H40 119.8
C40 C41 H41 119.4
C42 C41 C40 121.2(4)
C42 C41 H41 119.4
C41 C42 H42 120.4
C41 C42 C43 119.2(5)
C43 C42 H42 120.4
C42 C43 H43 119.5
C44 C43 C42 121.0(4)
C44 C43 H43 119.5
C39 C44 H44 120.1
C43 C44 C39 119.9(4)
C43 C44 H44 120.1
C32 C45 H45A 109.5
C32 C45 H45B 109.5
C32 C45 H45C 109.5
H45A C45 H45B 109.5
H45A C45 H45C 109.5
H45B C45 H45C 109.5
O4 C46 C33 121.5(3)
O4 C46 C47 118.3(3)
C33 C46 C47 120.2(3)
C48 C47 C46 118.9(4)
C48 C47 C52 118.8(4)
C52 C47 C46 122.3(4)
C47 C48 H48 119.6
C49 C48 C47 120.7(4)
C49 C48 H48 119.6
C48 C49 H49 120.6
C48 C49 C50 118.7(4)
C50 C49 H49 120.6
C49 C50 N4 119.2(5)
C49 C50 C51 122.1(4)
C51 C50 N4 118.7(5)
C50 C51 H51 120.8
C52 C51 C50 118.3(4)
C52 C51 H51 120.8
C47 C52 H52 119.4
C51 C52 C47 121.2(4)
C51 C52 H52 119.4
C54 C53 C36 122.5(3)
C54 C53 C58 117.3(3)
C58 C53 C36 120.1(4)
C53 C54 H54 119.4
C55 C54 C53 121.2(4)
C55 C54 H54 119.4
C54 C55 H55 119.7
C56 C55 C54 120.5(4)
C56 C55 H55 119.7
C55 C56 H56 120.3
C57 C56 C55 119.4(4)
C57 C56 H56 120.3
C56 C57 H57 119.5
C56 C57 C58 121.0(4)
C58 C57 H57 119.5
C53 C58 H58 119.8
C57 C58 C53 120.5(4)
C57 C58 H58 119.8

loop_
_geom_bond_atom_site_label_1
_geom_bond_atom_site_label_2
_geom_bond_distance
O1 C17 1.223(4)
O2 N2 1.205(7)
O3 N2 1.192(7)
N1 C1 1.461(5)
N1 C6 1.398(4)
N1 C9 1.380(4)
N2 C21 1.469(7)
C1 H1A 0.9700
C1 H1B 0.9700
C1 C2 1.504(6)
C2 H2 0.9300
C2 C3 1.324(5)
C3 C4 1.483(5)
C3 C16 1.514(5)
C4 C5 1.355(5)
C4 C17 1.472(5)
C5 H5 0.9300
C5 C6 1.419(5)
C6 C7 1.399(5)
C7 C8 1.397(5)
C7 C24 1.465(5)
C8 H8 0.9300
C8 C9 1.396(5)
C9 C10 1.454(5)
C10 C11 1.378(5)
C10 C15 1.389(5)
C11 H11 0.9300
C11 C12 1.386(6)
C12 H12 0.9300
C12 C13 1.376(7)
C13 H13 0.9300
C13 C14 1.354(7)
C14 H14 0.9300
C14 C15 1.382(6)
C15 H15 0.9300
C16 H16A 0.9600
C16 H16B 0.9600
C16 H16C 0.9600
C17 C18 1.505(5)
C18 C19 1.381(5)
C18 C23 1.393(5)
C19 H19 0.9300
C19 C20 1.368(6)
C20 H20 0.9300
C20 C21 1.378(6)
C21 C22 1.378(6)
C22 H22 0.9300
C22 C23 1.382(6)
C23 H23 0.9300
C24 C25 1.390(5)
C24 C29 1.381(5)
C25 H25 0.9300
C25 C26 1.378(6)
C26 H26 0.9300
C26 C27 1.369(6)
C27 H27 0.9300
C27 C28 1.374(6)
C28 H28 0.9300
C28 C29 1.386(6)
C29 H29 0.9300
O4 C46 1.224(4)
O5 N4 1.217(7)
O6 N4 1.229(7)
N3 C30 1.467(4)
N3 C35 1.388(4)
N3 C38 1.383(4)
N4 C50 1.478(6)
C30 H30A 0.9700
C30 H30B 0.9700
C30 C31 1.496(5)
C31 H31 0.9300
C31 C32 1.330(5)
C32 C33 1.477(5)
C32 C45 1.509(5)
C33 C34 1.361(4)
C33 C46 1.466(5)
C34 H34 0.9300
C34 C35 1.422(5)
C35 C36 1.392(4)
C36 C37 1.401(5)
C36 C53 1.466(5)
C37 H37 0.9300
C37 C38 1.382(5)
C38 C39 1.459(5)
C39 C40 1.395(5)
C39 C44 1.399(5)
C40 H40 0.9300
C40 C41 1.372(6)
C41 H41 0.9300
C41 C42 1.362(6)
C42 H42 0.9300
C42 C43 1.380(6)
C43 H43 0.9300
C43 C44 1.376(6)
C44 H44 0.9300
C45 H45A 0.9600
C45 H45B 0.9600
C45 H45C 0.9600
C46 C47 1.508(5)
C47 C48 1.386(5)
C47 C52 1.388(5)
C48 H48 0.9300
C48 C49 1.372(6)
C49 H49 0.9300
C49 C50 1.373(6)
C50 C51 1.377(6)
C51 H51 0.9300
C51 C52 1.368(6)
C52 H52 0.9300
C53 C54 1.391(5)
C53 C58 1.401(5)
C54 H54 0.9300
C54 C55 1.376(6)
C55 H55 0.9300
C55 C56 1.368(6)
C56 H56 0.9300
C56 C57 1.366(6)
C57 H57 0.9300
C57 C58 1.377(6)
C58 H58 0.9300

loop_
_geom_torsion_atom_site_label_1
_geom_torsion_atom_site_label_2
_geom_torsion_atom_site_label_3
_geom_torsion_atom_site_label_4
_geom_torsion
O1 C17 C18 C19 -132.6(4)
O1 C17 C18 C23 44.6(5)
O2 N2 C21 C20 178.8(5)
O2 N2 C21 C22 -0.4(7)
O3 N2 C21 C20 -3.8(8)
O3 N2 C21 C22 177.0(6)
N1 C1 C2 C3 -66.8(5)
N1 C6 C7 C8 0.0(4)
N1 C6 C7 C24 -176.8(4)
N1 C9 C10 C11 28.1(6)
N1 C9 C10 C15 -155.8(4)
N2 C21 C22 C23 -179.4(4)
C1 N1 C6 C5 -14.6(5)
C1 N1 C6 C7 162.1(3)
C1 N1 C9 C8 -159.7(4)
C1 N1 C9 C10 23.6(6)
C1 C2 C3 C4 2.6(6)
C1 C2 C3 C16 178.3(4)
C2 C3 C4 C5 35.8(6)
C2 C3 C4 C17 -144.1(4)
C3 C4 C5 C6 -4.3(7)
C3 C4 C17 O1 25.7(6)
C3 C4 C17 C18 -157.2(4)
C4 C5 C6 N1 -24.9(6)
C4 C5 C6 C7 159.2(4)
C4 C17 C18 C19 50.2(5)
C4 C17 C18 C23 -132.6(4)
C5 C4 C17 O1 -154.2(4)
C5 C4 C17 C18 23.0(5)
C5 C6 C7 C8 176.3(4)
C5 C6 C7 C24 -0.4(6)
C6 N1 C1 C2 70.5(4)
C6 N1 C9 C8 0.3(4)
C6 N1 C9 C10 -176.4(4)
C6 C7 C8 C9 0.2(4)
C6 C7 C24 C25 139.9(4)
C6 C7 C24 C29 -37.8(6)
C7 C8 C9 N1 -0.3(5)
C7 C8 C9 C10 176.3(4)
C7 C24 C25 C26 -176.4(4)
C7 C24 C29 C28 175.5(4)
C8 C7 C24 C25 -36.2(6)
C8 C7 C24 C29 146.1(4)
C8 C9 C10 C11 -147.9(4)
C8 C9 C10 C15 28.2(6)
C9 N1 C1 C2 -131.1(4)
C9 N1 C6 C5 -176.8(3)
C9 N1 C6 C7 -0.2(4)
C9 C10 C11 C12 175.3(4)
C9 C10 C15 C14 -174.8(4)
C10 C11 C12 C13 -0.4(7)
C11 C10 C15 C14 1.5(6)
C11 C12 C13 C14 1.0(8)
C12 C13 C14 C15 -0.3(8)
C13 C14 C15 C10 -0.9(7)
C15 C10 C11 C12 -0.8(6)
C16 C3 C4 C5 -140.1(4)
C16 C3 C4 C17 40.0(5)
C17 C4 C5 C6 175.6(4)
C17 C18 C19 C20 178.3(4)
C17 C18 C23 C22 179.6(3)
C18 C19 C20 C21 2.1(6)
C19 C18 C23 C22 -3.1(6)
C19 C20 C21 N2 177.4(4)
C19 C20 C21 C22 -3.4(7)
C20 C21 C22 C23 1.4(7)
C21 C22 C23 C18 1.9(6)
C23 C18 C19 C20 1.1(6)
C24 C7 C8 C9 176.9(4)
C24 C25 C26 C27 0.3(7)
C25 C24 C29 C28 -2.3(6)
C25 C26 C27 C28 -1.1(7)
C26 C27 C28 C29 0.2(7)
C27 C28 C29 C24 1.5(7)
C29 C24 C25 C26 1.4(6)
O4 C46 C47 C48 48.2(5)
O4 C46 C47 C52 -129.9(4)
O5 N4 C50 C49 12.4(7)
O5 N4 C50 C51 -166.9(5)
O6 N4 C50 C49 -167.6(5)
O6 N4 C50 C51 13.1(7)
N3 C30 C31 C32 -67.2(5)
N3 C35 C36 C37 0.2(4)
N3 C35 C36 C53 -176.6(3)
N3 C38 C39 C40 -158.6(4)
N3 C38 C39 C44 23.4(6)
N4 C50 C51 C52 176.1(4)
C30 N3 C35 C34 -12.9(5)
C30 N3 C35 C36 162.9(3)
C30 N3 C38 C37 -160.7(4)
C30 N3 C38 C39 25.2(6)
C30 C31 C32 C33 1.9(6)
C30 C31 C32 C45 176.8(3)
C31 C32 C33 C34 37.7(6)
C31 C32 C33 C46 -142.2(4)
C32 C33 C34 C35 -5.5(7)
C32 C33 C46 O4 25.3(6)
C32 C33 C46 C47 -156.3(4)
C33 C34 C35 N3 -25.7(6)
C33 C34 C35 C36 159.5(4)
C33 C46 C47 C48 -130.3(4)
C33 C46 C47 C52 51.7(5)
C34 C33 C46 O4 -154.6(4)
C34 C33 C46 C47 23.8(5)
C34 C35 C36 C37 175.5(4)
C34 C35 C36 C53 -1.2(6)
C35 N3 C30 C31 70.8(4)
C35 N3 C38 C37 0.0(4)
C35 N3 C38 C39 -174.0(4)
C35 C36 C37 C38 -0.1(4)
C35 C36 C53 C54 -34.9(6)
C35 C36 C53 C58 142.0(4)
C36 C37 C38 N3 0.1(4)
C36 C37 C38 C39 173.9(4)
C36 C53 C54 C55 174.0(4)
C36 C53 C58 C57 -175.9(4)
C37 C36 C53 C54 149.0(4)
C37 C36 C53 C58 -34.0(6)
C37 C38 C39 C40 28.6(6)
C37 C38 C39 C44 -149.4(4)
C38 N3 C30 C31 -130.1(4)
C38 N3 C35 C34 -175.9(3)
C38 N3 C35 C36 -0.1(4)
C38 C39 C40 C41 -175.3(4)
C38 C39 C44 C43 177.7(4)
C39 C40 C41 C42 -2.9(7)
C40 C39 C44 C43 -0.3(6)
C40 C41 C42 C43 0.4(7)
C41 C42 C43 C44 2.1(7)
C42 C43 C44 C39 -2.1(7)
C44 C39 C40 C41 2.8(6)
C45 C32 C33 C34 -137.3(4)
C45 C32 C33 C46 42.8(5)
C46 C33 C34 C35 174.4(4)
C46 C47 C48 C49 177.7(3)
C46 C47 C52 C51 178.9(3)
C47 C48 C49 C50 3.8(6)
C48 C47 C52 C51 0.8(6)
C48 C49 C50 N4 -179.4(4)
C48 C49 C50 C51 -0.2(6)
C49 C50 C51 C52 -3.1(6)
C50 C51 C52 C47 2.7(6)
C52 C47 C48 C49 -4.2(6)
C53 C36 C37 C38 176.6(4)
C53 C54 C55 C56 2.7(7)
C54 C53 C58 C57 1.2(6)
C54 C55 C56 C57 -0.5(7)
C55 C56 C57 C58 -1.4(7)
C56 C57 C58 C53 1.0(7)
C58 C53 C54 C55 -3.0(6)
